data_7004275
loop_
_publ_author_name
'Bruce, Michael I.'
'Cole, Marcus L.'
'Fung, Ricky S. C.'
'Forsyth, Craig M.'
'Hilder, Matthias'
'Junk, Peter C.'
'Konstas, Kristina'

_publ_section_title
;
 The reactivity of N-heterocyclic carbenes and their precursors with
 [Ru3(CO)12]
;
_journal_issue 31
_journal_name_full 'Dalton Transactions'
_journal_page_first 4118
_journal_page_last 4128
_journal_paper_doi 10.1039/B805012K
_journal_year 2008
_chemical_compound_source Hexane
_chemical_formula_moiety 'C12.50 H12 N O2 Ru0.50'
_chemical_formula_sum 'C12.5 H12 N O2 Ru0.5'
_chemical_formula_weight 258.77
_chemical_name_common '[Ru(CO)4(IMes)]'
_chemical_temperature_decomposition 460
_space_group_IT_number 62
_symmetry_cell_setting orthorhombic
_symmetry_Int_Tables_number 62
_symmetry_space_group_name_Hall '-P 2ac 2n'
_symmetry_space_group_name_H-M 'P n m a'
_atom_sites_solution_hydrogens geom
_atom_sites_solution_primary direct
_atom_sites_solution_secondary difmap
_audit_creation_method SHELXL-97
_cell_angle_alpha 90.00
_cell_angle_beta 90.00
_cell_angle_gamma 90.00
_cell_formula_units_Z 8
_cell_length_a 15.8629(3)
_cell_length_b 19.4171(4)
_cell_length_c 7.6391(3)
_cell_measurement_temperature 123(2)
_cell_volume 2352.93(11)
_computing_cell_refinement DENZO-SMN
_computing_data_collection 'Nonius Collect'
_computing_data_reduction X-Seed
_computing_molecular_graphics 'X-Seed / POV-Ray'
_computing_publication_material 'Microsoft Office 2000'
_computing_structure_refinement 'SHELXL-97 (Sheldrick, 1997)'
_computing_structure_solution 'SHELXS-97 (Sheldrick, 1990)'
_diffrn_ambient_temperature 123(2)
_diffrn_measured_fraction_theta_full 0.992
_diffrn_measured_fraction_theta_max 0.992
_diffrn_measurement_device_type 'Nonius Kappa CCD'
_diffrn_measurement_method 'psi and omega scans'
_diffrn_radiation_monochromator graphite
_diffrn_radiation_probe x-ray
_diffrn_radiation_type MoK\a
_diffrn_radiation_wavelength 0.71073
_diffrn_reflns_av_R_equivalents 0.1188
_diffrn_reflns_av_sigmaI/netI 0.0787
_diffrn_reflns_limit_h_max 20
_diffrn_reflns_limit_h_min -21
_diffrn_reflns_limit_k_max 25
_diffrn_reflns_limit_k_min -25
_diffrn_reflns_limit_l_max 10
_diffrn_reflns_limit_l_min -10
_diffrn_reflns_number 23689
_diffrn_reflns_theta_full 28.34
_diffrn_reflns_theta_max 28.34
_diffrn_reflns_theta_min 3.70
_diffrn_source 'fine-focus sealed tube'
_exptl_absorpt_coefficient_mu 0.699
_exptl_absorpt_correction_T_max 0.8177
_exptl_absorpt_correction_T_min 0.6791
_exptl_absorpt_correction_type empirical
_exptl_absorpt_process_details 'performed as part of the DENZO-SMN package'
_exptl_crystal_colour pink-orange
_exptl_crystal_density_diffrn 1.461
_exptl_crystal_density_method none
_exptl_crystal_description prism
_exptl_crystal_F_000 1056
_exptl_crystal_size_max 0.60
_exptl_crystal_size_mid 0.40
_exptl_crystal_size_min 0.30
_refine_diff_density_max 1.272
_refine_diff_density_min -1.082
_refine_diff_density_rms 0.139
_refine_ls_extinction_method none
_refine_ls_goodness_of_fit_ref 1.036
_refine_ls_hydrogen_treatment constr
_refine_ls_matrix_type full
_refine_ls_number_parameters 157
_refine_ls_number_reflns 2998
_refine_ls_number_restraints 0
_refine_ls_restrained_S_all 1.036
_refine_ls_R_factor_all 0.0979
_refine_ls_R_factor_gt 0.0597
_refine_ls_shift/su_max 0.000
_refine_ls_shift/su_mean 0.000
_refine_ls_structure_factor_coef Fsqd
_refine_ls_weighting_details 'calc w=1/[\s^2^(Fo^2^)+(0.0553P)^2^+4.6972P] where P=(Fo^2^+2Fc^2^)/3'
_refine_ls_weighting_scheme calc
_refine_ls_wR_factor_gt 0.1104
_refine_ls_wR_factor_ref 0.1226
_reflns_number_gt 2231
_reflns_number_total 2998
_reflns_threshold_expression >2sigma(I)
_cod_data_source_file B805012K.txt
_cod_data_source_block Compound_1.cif
_cod_depositor_comments
;
  Moved the _audit_creation_method data item out of the loop.

  Antanas Vaitkus,
  2019-03-01

The following automatic conversions were performed:

'_chemical_melting_point' tag was changed to
'_chemical_temperature_decomposition' since the value had been '460
(dec.)'. The value '460 (dec.)' was changed to '460'.

Automatic conversion script
Id: cif_fix_values 1646 2011-03-28 12:23:43Z adriana 
;
_cod_original_formula_sum 'C12.50 H12 N O2 Ru0.50'
_cod_database_code 7004275

loop_
_symmetry_equiv_pos_as_xyz
'x, y, z'
'-x+1/2, -y, z+1/2'
'x+1/2, -y+1/2, -z+1/2'
'-x, y+1/2, -z'
'-x, -y, -z'
'x-1/2, y, -z-1/2'
'-x-1/2, y-1/2, z-1/2'
'x, -y-1/2, z'

loop_
_atom_site_label
_atom_site_type_symbol
_atom_site_fract_x
_atom_site_fract_y
_atom_site_fract_z
_atom_site_U_iso_or_equiv
_atom_site_adp_type
_atom_site_occupancy
_atom_site_symmetry_multiplicity
_atom_site_calc_flag
_atom_site_refinement_flags
_atom_site_disorder_assembly
_atom_site_disorder_group
Ru1 Ru 0.04639(3) 0.7500 0.10908(6) 0.01361(14) Uani 1 2 d S . .
O1 O 0.11051(19) 0.61199(14) 0.2578(4) 0.0308(7) Uani 1 1 d . . .
O2 O -0.1152(3) 0.7500 -0.1142(6) 0.0294(10) Uani 1 2 d S . .
O3 O -0.0633(3) 0.7500 0.4378(6) 0.0326(11) Uani 1 2 d S . .
N1 N 0.13695(19) 0.69488(14) -0.2308(4) 0.0142(7) Uani 1 1 d . . .
C1 C 0.1155(3) 0.7500 -0.1289(7) 0.0125(11) Uani 1 2 d S . .
C2 C 0.1696(2) 0.71534(19) -0.3908(5) 0.0182(8) Uani 1 1 d . . .
H2 H 0.1883 0.6861 -0.4827 0.022 Uiso 1 1 calc R . .
C3 C 0.1397(2) 0.62282(18) -0.1788(5) 0.0152(8) Uani 1 1 d . . .
C4 C 0.0745(2) 0.57902(19) -0.2269(5) 0.0184(8) Uani 1 1 d . . .
C5 C 0.0831(3) 0.50932(19) -0.1816(5) 0.0202(8) Uani 1 1 d . . .
H5 H 0.0389 0.4783 -0.2099 0.024 Uiso 1 1 calc R . .
C6 C 0.1534(3) 0.4846(2) -0.0979(5) 0.0222(9) Uani 1 1 d . . .
C7 C 0.2176(2) 0.5305(2) -0.0540(5) 0.0206(9) Uani 1 1 d . . .
H7 H 0.2664 0.5136 0.0043 0.025 Uiso 1 1 calc R . .
C8 C 0.2123(2) 0.5999(2) -0.0931(5) 0.0173(8) Uani 1 1 d . . .
C9 C -0.0018(2) 0.6032(2) -0.3257(6) 0.0232(9) Uani 1 1 d . . .
H9A H -0.0184 0.6489 -0.2830 0.035 Uiso 1 1 calc R . .
H9B H -0.0482 0.5707 -0.3077 0.035 Uiso 1 1 calc R . .
H9C H 0.0115 0.6060 -0.4508 0.035 Uiso 1 1 calc R . .
C10 C 0.1621(3) 0.4091(2) -0.0541(6) 0.0307(11) Uani 1 1 d . . .
H10A H 0.1066 0.3870 -0.0598 0.046 Uiso 1 1 calc R . .
H10B H 0.1851 0.4041 0.0643 0.046 Uiso 1 1 calc R . .
H10C H 0.2001 0.3871 -0.1383 0.046 Uiso 1 1 calc R . .
C11 C 0.2814(2) 0.6491(2) -0.0421(6) 0.0218(9) Uani 1 1 d . . .
H11A H 0.3285 0.6233 0.0089 0.033 Uiso 1 1 calc R . .
H11B H 0.2598 0.6820 0.0441 0.033 Uiso 1 1 calc R . .
H11C H 0.3009 0.6740 -0.1461 0.033 Uiso 1 1 calc R . .
C12 C 0.0924(2) 0.6624(2) 0.1910(5) 0.0213(9) Uani 1 1 d . . .
C13 C -0.0531(4) 0.7500 -0.0359(8) 0.0191(12) Uani 1 2 d S . .
C14 C -0.0224(3) 0.7500 0.3159(8) 0.0190(12) Uani 1 2 d S . .

loop_
_atom_site_aniso_label
_atom_site_aniso_U_11
_atom_site_aniso_U_22
_atom_site_aniso_U_33
_atom_site_aniso_U_23
_atom_site_aniso_U_13
_atom_site_aniso_U_12
Ru1 0.0154(2) 0.0109(2) 0.0146(2) 0.000 0.0018(2) 0.000
O1 0.0482(19) 0.0180(15) 0.0263(16) 0.0093(13) 0.0068(14) 0.0118(15)
O2 0.024(2) 0.024(2) 0.040(3) 0.000 -0.012(2) 0.000
O3 0.033(2) 0.027(2) 0.038(3) 0.000 0.020(2) 0.000
N1 0.0179(16) 0.0079(15) 0.0167(16) 0.0004(13) 0.0027(13) 0.0000(13)
C1 0.009(2) 0.012(2) 0.016(3) 0.000 -0.002(2) 0.000
C2 0.0214(19) 0.0153(18) 0.0177(18) -0.0014(17) 0.0039(17) 0.0035(16)
C3 0.022(2) 0.0075(17) 0.0164(18) 0.0019(15) 0.0051(16) 0.0017(16)
C4 0.0201(19) 0.0165(19) 0.018(2) -0.0024(16) 0.0040(16) 0.0013(17)
C5 0.026(2) 0.0116(18) 0.023(2) -0.0016(16) 0.0010(18) -0.0031(17)
C6 0.027(2) 0.0145(19) 0.025(2) 0.0013(18) 0.0033(19) 0.0014(17)
C7 0.020(2) 0.021(2) 0.020(2) 0.0000(17) -0.0021(16) 0.0066(18)
C8 0.0173(19) 0.0168(19) 0.018(2) -0.0009(17) 0.0037(16) 0.0023(16)
C9 0.023(2) 0.017(2) 0.029(2) -0.0021(18) -0.0062(19) -0.0040(17)
C10 0.041(3) 0.017(2) 0.035(3) 0.0047(19) -0.004(2) 0.004(2)
C11 0.0186(19) 0.022(2) 0.025(2) 0.0009(18) 0.0007(17) -0.0003(18)
C12 0.023(2) 0.022(2) 0.019(2) -0.0025(18) 0.0043(17) 0.0028(18)
C13 0.020(3) 0.011(3) 0.026(3) 0.000 0.007(3) 0.000
C14 0.021(3) 0.014(3) 0.022(3) 0.000 0.002(2) 0.000

loop_
_atom_type_symbol
_atom_type_description
_atom_type_scat_dispersion_real
_atom_type_scat_dispersion_imag
_atom_type_scat_source
C C 0.0033 0.0016 'International Tables Vol C Tables 4.2.6.8 and 6.1.1.4'
H H 0.0000 0.0000 'International Tables Vol C Tables 4.2.6.8 and 6.1.1.4'
N N 0.0061 0.0033 'International Tables Vol C Tables 4.2.6.8 and 6.1.1.4'
O O 0.0106 0.0060 'International Tables Vol C Tables 4.2.6.8 and 6.1.1.4'
Ru Ru -1.2594 0.8363 'International Tables Vol C Tables 4.2.6.8 and 6.1.1.4'

loop_
_geom_angle_atom_site_label_1
_geom_angle_atom_site_label_2
_geom_angle_atom_site_label_3
_geom_angle
_geom_angle_site_symmetry_1
_geom_angle_site_symmetry_3
_geom_angle_publ_flag
C14 Ru1 C13 90.4(2) . . ?
C14 Ru1 C12 87.06(14) . 8_575 ?
C13 Ru1 C12 119.33(12) . 8_575 ?
C14 Ru1 C12 87.06(14) . . ?
C13 Ru1 C12 119.33(12) . . ?
C12 Ru1 C12 121.0(2) 8_575 . ?
C14 Ru1 C1 176.5(2) . . ?
C13 Ru1 C1 86.0(2) . . ?
C12 Ru1 C1 94.67(13) 8_575 . ?
C12 Ru1 C1 94.67(13) . . ?
C1 N1 C2 111.8(3) . . ?
C1 N1 C3 127.2(3) . . ?
C2 N1 C3 120.4(3) . . ?
N1 C1 N1 103.1(4) . 8_575 ?
N1 C1 Ru1 128.1(2) . . ?
N1 C1 Ru1 128.1(2) 8_575 . ?
C2 C2 N1 106.7(2) 8_575 . ?
C4 C3 C8 122.9(3) . . ?
C4 C3 N1 119.6(3) . . ?
C8 C3 N1 117.3(3) . . ?
C3 C4 C5 116.9(4) . . ?
C3 C4 C9 122.8(3) . . ?
C5 C4 C9 120.3(4) . . ?
C6 C5 C4 122.2(4) . . ?
C5 C6 C7 118.8(4) . . ?
C5 C6 C10 121.2(4) . . ?
C7 C6 C10 120.0(4) . . ?
C8 C7 C6 121.7(4) . . ?
C7 C8 C3 117.5(4) . . ?
C7 C8 C11 121.2(4) . . ?
C3 C8 C11 121.3(3) . . ?
O1 C12 Ru1 169.9(4) . . ?
O2 C13 Ru1 176.3(5) . . ?
O3 C14 Ru1 179.8(5) . . ?

loop_
_geom_bond_atom_site_label_1
_geom_bond_atom_site_label_2
_geom_bond_distance
_geom_bond_site_symmetry_2
_geom_bond_publ_flag
Ru1 C14 1.920(6) . ?
Ru1 C13 1.928(6) . ?
Ru1 C12 1.954(4) 8_575 ?
Ru1 C12 1.954(4) . ?
Ru1 C1 2.123(5) . ?
O1 C12 1.140(5) . ?
O2 C13 1.153(7) . ?
O3 C14 1.135(7) . ?
N1 C1 1.367(4) . ?
N1 C2 1.385(5) . ?
N1 C3 1.455(4) . ?
C1 N1 1.367(4) 8_575 ?
C2 C2 1.346(7) 8_575 ?
C3 C4 1.388(5) . ?
C3 C8 1.398(5) . ?
C4 C5 1.404(5) . ?
C4 C9 1.502(6) . ?
C5 C6 1.372(6) . ?
C6 C7 1.395(6) . ?
C6 C10 1.510(5) . ?
C7 C8 1.383(5) . ?
C8 C11 1.505(5) . ?
